data_2204090
loop_
_publ_author_name
'Eriksson, Lars'
'Eriksson, Johan'
'Hu, Jiwei'

_publ_section_title
;
 Bis(2,4-dibromophenyl) ether
;
_journal_issue 8
_journal_name_full 'Acta Crystallographica Section E'
_journal_page_first o1424
_journal_page_last o1426
_journal_paper_doi 10.1107/S1600536804017520
_journal_volume 60
_journal_year 2004
_chemical_formula_iupac 'C12 H6 Br4 O'
_chemical_formula_moiety 'C12 H6 Br4 O'
_chemical_formula_sum 'C12 H6 Br4 O'
_chemical_formula_weight 485.81
_chemical_name_common '2,4,2',4'-tetrabromo diphenyl ether'
_chemical_name_systematic
;
bis(2,4-dibromophenyl) ether
;
_space_group_IT_number 14
_symmetry_cell_setting monoclinic
_symmetry_space_group_name_Hall '-P 2ybc'
_symmetry_space_group_name_H-M 'P 1 21/c 1'
_atom_sites_solution_hydrogens geom
_atom_sites_solution_primary direct
_atom_sites_solution_secondary difmap
_audit_creation_method SHELXL97
_cell_angle_alpha 90
_cell_angle_beta 90.842(19)
_cell_angle_gamma 90
_cell_formula_units_Z 8
_cell_length_a 8.5568(14)
_cell_length_b 13.822(2)
_cell_length_c 23.295(4)
_cell_measurement_reflns_used 962
_cell_measurement_temperature 293(2)
_cell_measurement_theta_max 52.0
_cell_measurement_theta_min 3.3
_cell_volume 2754.9(8)
_computing_cell_refinement 'CELL in IPDS'
_computing_data_collection 'EXPOSE in IPDS (Stoe, 1997)'
_computing_data_reduction 'INTEGRATE in IPDS'
_computing_molecular_graphics 'DIAMOND (Bergerhoff, 1996)'
_computing_publication_material 'Please provide missing information'
_computing_structure_refinement 'SHELXL97 (Sheldrick, 1997)'
_computing_structure_solution 'SHELXS97 (Sheldrick, 1990)'
_diffrn_ambient_temperature 293(2)
_diffrn_detector_area_resol_mean 6.0
_diffrn_measured_fraction_theta_full 0.985
_diffrn_measured_fraction_theta_max 0.985
_diffrn_measurement_device_type 'Stoe IPDS area-detector'
_diffrn_measurement_method \f
_diffrn_radiation_monochromator graphite
_diffrn_radiation_source 'fine-focus sealed tube'
_diffrn_radiation_type MoK\a
_diffrn_radiation_wavelength 0.71073
_diffrn_reflns_av_R_equivalents 0.095
_diffrn_reflns_av_sigmaI/netI 0.063
_diffrn_reflns_limit_h_max 10
_diffrn_reflns_limit_h_min -10
_diffrn_reflns_limit_k_max 16
_diffrn_reflns_limit_k_min 0
_diffrn_reflns_limit_l_max 28
_diffrn_reflns_limit_l_min 0
_diffrn_reflns_number 15424
_diffrn_reflns_theta_full 26.0
_diffrn_reflns_theta_max 26.0
_diffrn_reflns_theta_min 2.3
_diffrn_standards_decay_% 0
_diffrn_standards_interval_count 0
_diffrn_standards_interval_time 0
_diffrn_standards_number 0
_exptl_absorpt_coefficient_mu 11.666
_exptl_absorpt_correction_T_max 0.356
_exptl_absorpt_correction_T_min 0.047
_exptl_absorpt_correction_type numerical
_exptl_absorpt_process_details '(X-RED; Stoe, 1997)'
_exptl_crystal_colour colourless
_exptl_crystal_density_diffrn 2.343
_exptl_crystal_density_meas ?
_exptl_crystal_density_method .
_exptl_crystal_description prism
_exptl_crystal_F_000 1808
_exptl_crystal_size_max 0.26
_exptl_crystal_size_mid 0.10
_exptl_crystal_size_min 0.08
_refine_diff_density_max 0.39
_refine_diff_density_min -0.31
_refine_ls_extinction_method none
_refine_ls_goodness_of_fit_ref 0.86
_refine_ls_hydrogen_treatment constr
_refine_ls_matrix_type full
_refine_ls_number_parameters 307
_refine_ls_number_reflns 5341
_refine_ls_number_restraints 86
_refine_ls_restrained_S_all 0.89
_refine_ls_R_factor_all 0.070
_refine_ls_R_factor_gt 0.029
_refine_ls_shift/su_max 0.001
_refine_ls_shift/su_mean 0.000
_refine_ls_structure_factor_coef Fsqd
_refine_ls_weighting_details 'calc w = 1/[\s^2^(Fo^2^)+(0.0151)^2^] where P=(Fo^2^+2Fc^2^)/3'
_refine_ls_weighting_scheme calc
_refine_ls_wR_factor_gt 0.044
_refine_ls_wR_factor_ref 0.050
_reflns_number_gt 3087
_reflns_number_total 5341
_reflns_threshold_expression I>2\s(I)
_cod_data_source_file tk6176.cif
_cod_data_source_block I
_cod_original_sg_symbol_H-M 'P 21/c'
_cod_database_code 2204090
_cod_database_fobs_code 2204090

loop_
_symmetry_equiv_pos_as_xyz
'x, y, z'
'-x, y+1/2, -z+1/2'
'-x, -y, -z'
'x, -y-1/2, z-1/2'

loop_
_atom_site_label
_atom_site_fract_x
_atom_site_fract_y
_atom_site_fract_z
_atom_site_U_iso_or_equiv
_atom_site_adp_type
_atom_site_calc_flag
_atom_site_refinement_flags
_atom_site_occupancy
_atom_site_type_symbol
Br1 0.22693(5) 0.10196(3) 0.444519(16) 0.07367(12) Uani d U 1 Br
Br2 0.52395(5) 0.39502(3) 0.317476(15) 0.07724(13) Uani d U 1 Br
Br3 0.52253(5) 0.12181(3) 0.640669(17) 0.07372(12) Uani d U 1 Br
Br4 0.24658(5) 0.42158(3) 0.769469(15) 0.08220(14) Uani d U 1 Br
O1 0.3457(3) 0.21903(19) 0.54409(10) 0.0805(8) Uani d U 1 O
C1 0.3833(4) 0.2666(3) 0.49348(13) 0.0564(9) Uani d U 1 C
C2 0.3363(4) 0.2204(2) 0.44378(13) 0.0531(8) Uani d U 1 C
C3 0.3774(4) 0.2603(3) 0.39112(13) 0.0555(9) Uani d U 1 C
H3 0.3473 0.2300 0.3571 0.067 Uiso calc R 1 H
C4 0.4634(4) 0.3451(3) 0.38973(14) 0.0575(9) Uani d U 1 C
C5 0.5106(4) 0.3904(3) 0.43928(14) 0.0624(9) Uani d U 1 C
H5 0.5705 0.4465 0.4377 0.075 Uiso calc R 1 H
C6 0.4694(4) 0.3527(3) 0.49095(15) 0.0666(10) Uani d U 1 C
H6 0.4985 0.3843 0.5247 0.080 Uiso calc R 1 H
C7 0.3318(4) 0.2734(3) 0.59426(14) 0.0606(9) Uani d U 1 C
C8 0.4015(4) 0.2362(2) 0.64405(13) 0.0523(8) Uani d U 1 C
C9 0.3764(4) 0.2815(3) 0.69600(12) 0.0509(8) Uani d U 1 C
H9 0.4215 0.2569 0.7295 0.061 Uiso calc R 1 H
C10 0.2849(4) 0.3624(3) 0.69784(13) 0.0593(9) Uani d U 1 C
C11 0.2181(4) 0.4006(3) 0.64834(14) 0.0599(9) Uani d U 1 C
H11 0.1571 0.4562 0.6500 0.072 Uiso calc R 1 H
C12 0.2426(4) 0.3558(3) 0.59699(14) 0.0651(10) Uani d U 1 C
H12 0.1984 0.3813 0.5636 0.078 Uiso calc R 1 H
Br5 0.99674(5) 0.39707(3) 0.442417(16) 0.07397(12) Uani d U 1 Br
Br6 0.71024(5) 0.10467(3) 0.309574(15) 0.07971(13) Uani d U 1 Br
Br7 0.75034(5) 0.40544(3) 0.637591(16) 0.07185(12) Uani d U 1 Br
Br8 1.07147(5) 0.11760(4) 0.763727(15) 0.08180(14) Uani d U 1 Br
O2 0.8506(3) 0.28639(19) 0.53846(9) 0.0864(8) Uani d U 1 O
C13 0.8307(4) 0.2353(3) 0.48784(13) 0.0587(9) Uani d U 1 C
C14 0.8853(4) 0.2795(2) 0.43851(13) 0.0499(8) Uani d U 1 C
C15 0.8502(4) 0.2398(3) 0.38567(12) 0.0531(9) Uani d U 1 C
H15 0.8830 0.2698 0.3522 0.064 Uiso calc R 1 H
C16 0.7648(4) 0.1539(3) 0.38309(13) 0.0524(8) Uani d U 1 C
C17 0.7147(4) 0.1085(3) 0.43131(13) 0.0604(9) Uani d U 1 C
H17 0.6600 0.0504 0.4289 0.073 Uiso calc R 1 H
C18 0.7469(4) 0.1503(3) 0.48358(14) 0.0665(10) Uani d U 1 C
H18 0.7116 0.1208 0.5168 0.080 Uiso calc R 1 H
C19 0.8949(4) 0.2383(3) 0.58876(13) 0.0587(9) Uani d U 1 C
C20 0.8620(3) 0.2870(2) 0.63954(13) 0.0517(8) Uani d U 1 C
C21 0.9131(4) 0.2497(3) 0.69164(12) 0.0556(9) Uani d U 1 C
H21 0.8935 0.2819 0.7259 0.067 Uiso calc R 1 H
C22 0.9943(4) 0.1631(3) 0.69128(14) 0.0585(9) Uani d U 1 C
C23 1.0241(4) 0.1120(3) 0.64270(14) 0.0655(10) Uani d U 1 C
H23 1.0747 0.0525 0.6445 0.079 Uiso calc R 1 H
C24 0.9768(4) 0.1511(3) 0.59041(15) 0.0692(10) Uani d U 1 C
H24 0.9997 0.1191 0.5564 0.083 Uiso calc R 1 H

loop_
_atom_site_aniso_label
_atom_site_aniso_U_11
_atom_site_aniso_U_22
_atom_site_aniso_U_33
_atom_site_aniso_U_12
_atom_site_aniso_U_13
_atom_site_aniso_U_23
Br1 0.1006(3) 0.0543(2) 0.0663(2) -0.0180(2) 0.0067(2) -0.0075(2)
Br2 0.1034(3) 0.0692(3) 0.0594(2) -0.0151(2) 0.0103(2) 0.0019(2)
Br3 0.0904(3) 0.0564(3) 0.0743(2) -0.0019(2) 0.0014(2) 0.0081(2)
Br4 0.1067(3) 0.0880(4) 0.0519(2) 0.0141(3) 0.0008(2) 0.0007(2)
O1 0.135(2) 0.0539(18) 0.0523(14) -0.0113(15) -0.0080(14) 0.0037(12)
C1 0.079(3) 0.045(2) 0.0446(18) 0.0070(17) -0.0109(17) -0.0001(16)
C2 0.058(2) 0.047(2) 0.0538(19) -0.0006(16) -0.0020(16) 0.0008(16)
C3 0.064(2) 0.056(2) 0.0465(18) -0.0035(17) -0.0024(16) -0.0071(17)
C4 0.060(2) 0.054(2) 0.059(2) -0.0018(18) 0.0102(17) 0.0067(18)
C5 0.069(2) 0.054(2) 0.064(2) -0.0042(19) -0.0015(18) -0.0052(19)
C6 0.090(3) 0.056(3) 0.053(2) -0.012(2) -0.0124(19) -0.0098(19)
C7 0.078(3) 0.054(2) 0.0499(19) -0.0153(19) -0.0096(18) 0.0034(18)
C8 0.054(2) 0.050(2) 0.0526(19) -0.0104(16) -0.0034(16) 0.0056(16)
C9 0.057(2) 0.055(2) 0.0402(17) -0.0132(17) -0.0059(15) 0.0112(16)
C10 0.070(2) 0.067(3) 0.0413(17) -0.0042(19) -0.0015(16) 0.0070(17)
C11 0.064(2) 0.054(2) 0.062(2) 0.0001(18) -0.0088(17) 0.0072(19)
C12 0.081(3) 0.072(3) 0.0413(19) 0.001(2) -0.0124(18) 0.0115(18)
Br5 0.0981(3) 0.0525(3) 0.0707(2) -0.0101(2) -0.0221(2) 0.0075(2)
Br6 0.1123(3) 0.0756(3) 0.0508(2) -0.0208(3) -0.0113(2) -0.0028(2)
Br7 0.0876(3) 0.0584(3) 0.0692(2) 0.0047(2) -0.00857(19) -0.0091(2)
Br8 0.0944(3) 0.0962(4) 0.0543(2) 0.0070(2) -0.01674(19) 0.0043(2)
O2 0.165(3) 0.0529(18) 0.0406(13) 0.0035(16) -0.0057(14) -0.0023(12)
C13 0.075(2) 0.057(2) 0.0439(18) 0.0064(19) -0.0023(17) 0.0006(17)
C14 0.057(2) 0.044(2) 0.0482(17) 0.0098(16) -0.0054(15) 0.0058(16)
C15 0.061(2) 0.055(2) 0.0433(18) -0.0074(17) 0.0040(16) -0.0046(16)
C16 0.059(2) 0.059(2) 0.0387(17) 0.0023(17) -0.0022(16) 0.0056(16)
C17 0.070(2) 0.062(2) 0.0490(18) -0.0110(19) 0.0012(16) -0.0030(19)
C18 0.095(3) 0.057(2) 0.048(2) -0.009(2) 0.0133(19) 0.0103(18)
C19 0.091(3) 0.052(2) 0.0337(16) -0.0112(19) 0.0048(16) 0.0019(16)
C20 0.052(2) 0.049(2) 0.0539(19) -0.0135(15) -0.0023(16) -0.0039(16)
C21 0.068(2) 0.068(3) 0.0311(16) -0.0067(19) 0.0064(15) -0.0063(16)
C22 0.057(2) 0.076(3) 0.0424(18) -0.0078(19) -0.0066(16) 0.0090(18)
C23 0.081(2) 0.065(3) 0.0505(18) 0.007(2) -0.0034(18) 0.0042(19)
C24 0.086(3) 0.064(3) 0.057(2) 0.001(2) 0.0100(19) -0.0073(19)

loop_
_atom_type_symbol
_atom_type_description
_atom_type_scat_dispersion_real
_atom_type_scat_dispersion_imag
_atom_type_scat_source
C C 0.0033 0.0016 'International Tables Vol C Tables 4.2.6.8 and 6.1.1.4'
H H 0.0000 0.0000 'International Tables Vol C Tables 4.2.6.8 and 6.1.1.4'
O O 0.0106 0.0060 'International Tables Vol C Tables 4.2.6.8 and 6.1.1.4'
Br Br -0.2901 2.4595 'International Tables Vol C Tables 4.2.6.8 and 6.1.1.4'

loop_
_geom_angle_atom_site_label_1
_geom_angle_atom_site_label_2
_geom_angle_atom_site_label_3
_geom_angle
_geom_angle_publ_flag
C1 O1 C7 118.6(3) yes
C2 C1 O1 115.1(3) yes
C2 C1 C6 120.4(3) ?
O1 C1 C6 124.4(3) yes
C1 C2 C3 118.8(3) ?
C1 C2 Br1 122.3(3) ?
C3 C2 Br1 118.9(3) ?
C4 C3 C2 119.8(3) ?
C4 C3 H3 120.1 ?
C2 C3 H3 120.1 ?
C5 C4 C3 121.2(3) ?
C5 C4 Br2 120.0(3) ?
C3 C4 Br2 118.7(3) ?
C6 C5 C4 119.5(4) ?
C6 C5 H5 120.2 ?
C4 C5 H5 120.2 ?
C5 C6 C1 120.3(3) ?
C5 C6 H6 119.8 ?
C1 C6 H6 119.8 ?
C12 C7 C8 119.9(3) ?
C12 C7 O1 122.6(3) yes
C8 C7 O1 117.2(3) yes
C9 C8 C7 119.4(3) ?
C9 C8 Br3 120.4(3) ?
C7 C8 Br3 120.1(3) ?
C10 C9 C8 119.6(3) ?
C10 C9 H9 120.2 ?
C8 C9 H9 120.2 ?
C9 C10 C11 121.1(3) ?
C9 C10 Br4 119.2(3) ?
C11 C10 Br4 119.7(3) ?
C12 C11 C10 119.3(4) ?
C12 C11 H11 120.3 ?
C10 C11 H11 120.3 ?
C11 C12 C7 120.6(3) ?
C11 C12 H12 119.7 ?
C7 C12 H12 119.7 ?
C13 O2 C19 120.1(3) yes
C18 C13 O2 123.6(3) yes
C18 C13 C14 119.8(3) ?
O2 C13 C14 116.3(3) yes
C15 C14 C13 119.5(3) ?
C15 C14 Br5 119.4(2) ?
C13 C14 Br5 121.0(3) ?
C14 C15 C16 119.0(3) ?
C14 C15 H15 120.5 ?
C16 C15 H15 120.5 ?
C17 C16 C15 121.9(3) ?
C17 C16 Br6 120.3(3) ?
C15 C16 Br6 117.8(2) ?
C16 C17 C18 118.4(3) ?
C16 C17 H17 120.8 ?
C18 C17 H17 120.8 ?
C17 C18 C13 121.4(3) ?
C17 C18 H18 119.3 ?
C13 C18 H18 119.3 ?
C20 C19 C24 120.1(3) ?
C20 C19 O2 115.3(3) yes
C24 C19 O2 124.4(3) yes
C21 C20 C19 120.0(3) ?
C21 C20 Br7 119.7(2) ?
C19 C20 Br7 120.3(3) ?
C20 C21 C22 118.0(3) ?
C20 C21 H21 121.0 ?
C22 C21 H21 121.0 ?
C23 C22 C21 123.6(3) ?
C23 C22 Br8 119.9(3) ?
C21 C22 Br8 116.5(3) ?
C22 C23 C24 118.2(4) ?
C22 C23 H23 120.9 ?
C24 C23 H23 120.9 ?
C23 C24 C19 120.1(3) ?
C23 C24 H24 120.0 ?
C19 C24 H24 120.0 ?

loop_
_geom_bond_atom_site_label_1
_geom_bond_atom_site_label_2
_geom_bond_distance
_geom_bond_publ_flag
Br1 C2 1.885(3) yes
Br2 C4 1.898(3) yes
Br3 C8 1.893(4) yes
Br4 C10 1.891(3) yes
O1 C1 1.392(4) ?
O1 C7 1.396(4) ?
C1 C2 1.377(4) ?
C1 C6 1.401(5) ?
C2 C3 1.395(4) ?
C3 C4 1.385(5) ?
C3 H3 0.9300 ?
C4 C5 1.369(4) ?
C5 C6 1.363(4) ?
C5 H5 0.9300 ?
C6 H6 0.9300 ?
C7 C12 1.373(5) ?
C7 C8 1.394(4) ?
C8 C9 1.382(4) ?
C9 C10 1.367(5) ?
C9 H9 0.9300 ?
C10 C11 1.384(4) ?
C11 C12 1.366(4) ?
C11 H11 0.9300 ?
C12 H12 0.9300 ?
Br5 C14 1.885(3) yes
Br6 C16 1.895(3) yes
Br7 C20 1.896(3) yes
Br8 C22 1.909(3) yes
O2 C13 1.383(4) ?
O2 C19 1.395(4) ?
C13 C18 1.379(5) ?
C13 C14 1.389(4) ?
C14 C15 1.377(4) ?
C15 C16 1.395(4) ?
C15 H15 0.9300 ?
C16 C17 1.361(4) ?
C17 C18 1.372(4) ?
C17 H17 0.9300 ?
C18 H18 0.9300 ?
C19 C20 1.393(4) ?
C19 C24 1.394(5) ?
C20 C21 1.383(4) ?
C21 C22 1.385(5) ?
C21 H21 0.9300 ?
C22 C23 1.361(5) ?
C23 C24 1.388(5) ?
C23 H23 0.9300 ?
C24 H24 0.9300 ?

loop_
_geom_torsion_atom_site_label_1
_geom_torsion_atom_site_label_2
_geom_torsion_atom_site_label_3
_geom_torsion_atom_site_label_4
_geom_torsion
_geom_torsion_publ_flag
C7 O1 C1 C2 -155.4(3) yes
C7 O1 C1 C6 27.7(5) yes
O1 C1 C2 C3 -176.3(3) ?
C6 C1 C2 C3 0.7(5) ?
O1 C1 C2 Br1 0.7(4) ?
C6 C1 C2 Br1 177.7(3) ?
C1 C2 C3 C4 -0.3(5) ?
Br1 C2 C3 C4 -177.4(3) ?
C2 C3 C4 C5 0.7(5) ?
C2 C3 C4 Br2 177.7(2) ?
C3 C4 C5 C6 -1.6(5) ?
Br2 C4 C5 C6 -178.5(3) ?
C4 C5 C6 C1 2.0(6) ?
C2 C1 C6 C5 -1.6(6) ?
O1 C1 C6 C5 175.1(3) ?
C1 O1 C7 C12 50.0(5) yes
C1 O1 C7 C8 -135.7(3) yes
C12 C7 C8 C9 1.7(5) ?
O1 C7 C8 C9 -172.7(3) ?
C12 C7 C8 Br3 179.2(3) ?
O1 C7 C8 Br3 4.8(4) ?
C7 C8 C9 C10 -0.6(5) ?
Br3 C8 C9 C10 -178.1(2) ?
C8 C9 C10 C11 -0.7(5) ?
C8 C9 C10 Br4 178.2(2) ?
C9 C10 C11 C12 0.8(5) ?
Br4 C10 C11 C12 -178.1(3) ?
C10 C11 C12 C7 0.3(5) ?
C8 C7 C12 C11 -1.6(5) ?
O1 C7 C12 C11 172.6(3) ?
C19 O2 C13 C18 47.2(5) yes
C19 O2 C13 C14 -139.8(3) yes
C18 C13 C14 C15 2.4(5) ?
O2 C13 C14 C15 -170.9(3) ?
C18 C13 C14 Br5 178.8(3) ?
O2 C13 C14 Br5 5.5(4) ?
C13 C14 C15 C16 -2.2(5) ?
Br5 C14 C15 C16 -178.6(2) ?
C14 C15 C16 C17 0.2(5) ?
C14 C15 C16 Br6 177.1(2) ?
C15 C16 C17 C18 1.5(5) ?
Br6 C16 C17 C18 -175.2(3) ?
C16 C17 C18 C13 -1.3(5) ?
O2 C13 C18 C17 172.1(3) ?
C14 C13 C18 C17 -0.6(6) ?
C13 O2 C19 C20 -159.5(3) yes
C13 O2 C19 C24 25.2(5) yes
C24 C19 C20 C21 1.1(5) ?
O2 C19 C20 C21 -174.4(3) ?
C24 C19 C20 Br7 -179.9(3) ?
O2 C19 C20 Br7 4.6(4) ?
C19 C20 C21 C22 -1.0(5) ?
Br7 C20 C21 C22 -180.0(3) ?
C20 C21 C22 C23 -1.2(5) ?
C20 C21 C22 Br8 177.0(2) ?
C21 C22 C23 C24 3.1(6) ?
Br8 C22 C23 C24 -175.0(3) ?
C22 C23 C24 C19 -2.9(5) ?
C20 C19 C24 C23 0.8(6) ?
O2 C19 C24 C23 175.9(3) ?

loop_
_cod_related_entry_id
_cod_related_entry_database
_cod_related_entry_code
1 ChemSpider 85876
